data_1008514
loop_
_publ_author_name
'Fanchon, E'
'Hodeau, J L'
'Vicat, J'
'Watts, J A'

_publ_section_title
;
Three-dimensional/one-dimensional transition in the Cs^+^ sublattice of
the mixed valence CsTi~8~O~1~6 hollandite: structures at 297 and 673K
;
_journal_coden_ASTM JSSCBI
_journal_name_full 'Journal of Solid State Chemistry'
_journal_page_first 88
_journal_page_last 100
_journal_paper_doi 10.1016/0022-4596(91)90245-D
_journal_volume 92
_journal_year 1991
_chemical_formula_structural 'Cs1.1 Ti8 O16'
_chemical_formula_sum 'Cs1.1 O16 Ti8'
_chemical_name_systematic 'Caesium titanium oxide (1.1/8/16)'
_space_group_IT_number 87
_symmetry_cell_setting tetragonal
_symmetry_Int_Tables_number 87
_symmetry_space_group_name_Hall '-I 4'
_symmetry_space_group_name_H-M 'I 4/m'
_cell_angle_alpha 90
_cell_angle_beta 90
_cell_angle_gamma 90
_cell_formula_units_Z 1
_cell_length_a 10.317(7)
_cell_length_b 10.317(7)
_cell_length_c 2.980(1)
_cell_volume 317.2
_refine_ls_R_factor_all 0.109
_cod_database_code 1008514

loop_
_symmetry_equiv_pos_as_xyz
x,y,z
-x,-y,z
-y,x,z
y,-x,z
-x,-y,-z
x,y,-z
y,-x,-z
-y,x,-z
1/2+x,1/2+y,1/2+z
1/2-x,1/2-y,1/2+z
1/2-y,1/2+x,1/2+z
1/2+y,1/2-x,1/2+z
1/2-x,1/2-y,1/2-z
1/2+x,1/2+y,1/2-z
1/2+y,1/2-x,1/2-z
1/2-y,1/2+x,1/2-z

loop_
_atom_site_label
_atom_site_type_symbol
_atom_site_symmetry_multiplicity
_atom_site_Wyckoff_symbol
_atom_site_fract_x
_atom_site_fract_y
_atom_site_fract_z
_atom_site_occupancy
_atom_site_attached_hydrogens
_atom_site_calc_flag
Cs1 Cs1+ 2 b 0. 0. 0.5 0.550(5) 0 d
Ti1 Ti4+ 8 h 0.3491(2) 0.1659(2) 0. 1. 0 d
O1 O2- 8 h 0.1583(8) 0.2078(8) 0. 1. 0 d
O2 O2- 8 h 0.5383(8) 0.1649(8) 0. 1. 0 d

loop_
_atom_type_symbol
_atom_type_oxidation_number
Cs1+ 1.000
Ti4+ 3.862
O2- -2.000
